data_1522326
loop_
_publ_author_name
'Zhao, X.-H.'

_publ_section_title
;
 The synthesis and structure of Al2 Mo3-x Wx O12
;
_journal_name_full 'Gaodeng Xuexiao Huaxue Xuebao'
_journal_page_first 339
_journal_page_last 343
_journal_volume 20
_journal_year 1999
_chemical_formula_sum 'Al2 Mo3'
_chemical_name_systematic 'Al2 (Mo3 O12)'
_space_group_IT_number 14
_symmetry_space_group_name_Hall '-P 2yab'
_symmetry_space_group_name_H-M 'P 1 21/a 1'
_cell_angle_alpha 90
_cell_angle_beta 125.361
_cell_angle_gamma 90
_cell_formula_units_Z 8
_cell_length_a 15.3812
_cell_length_b 9.04167
_cell_length_c 17.8808
_cell_volume 2027.970
_citation_journal_id_ASTM KTHPDM
_cod_data_source_file Zhao_KTHPDM_1999_460.cif
_cod_data_source_block Al2Mo3
_cod_original_cell_volume 2027.97
_cod_original_sg_symbol_Hall '-P 2ybc (z,y,-x)'
_cod_database_code 1522326

loop_
_symmetry_equiv_pos_as_xyz
x,y,z
-x+1/2,y+1/2,-z
-x,-y,-z
x-1/2,-y-1/2,z

loop_
_atom_site_label
_atom_site_type_symbol
_atom_site_fract_x
_atom_site_fract_y
_atom_site_fract_z
_atom_site_occupancy
_atom_site_U_iso_or_equiv
Al3 Al+3 0.1172 0.4762 0.1833 1 0.0
Al2 Al+3 0.3736 0.4566 0.0488 1 0.0
Mo3 Mo+6 0.14073 0.1106 0.25496 1 0.0
Al4 Al+3 0.1114 0.9809 0.4204 1 0.0
Mo1 Mo+6 0.99503 0.2481 0.48656 1 0.0
Mo4 Mo+6 0.14882 0.6115 0.38315 1 0.0
Mo5 Mo+6 0.3531 0.6258 0.21827 1 0.0
Mo2 Mo+6 0.35887 0.125 0.1334 1 0.0
Mo6 Mo+6 0.00217 0.746 0.01794 1 0.0
Al1 Al+3 0.3788 0.9599 0.3149 1 0.0
